data_7719834
loop_
_publ_author_name
'Li, Peng-Fei'
'Liu, Xin-Lei'
'Zhou, Si-Qi'
'Wang, Ming-Chang'
'Wu, Jing-Jing'
'Zhong, Yu-Wu'
'Yao, Jiannian'

_publ_section_title
;
 Hg[CS(NH<sub>2</sub>)<sub>2</sub>]<sub>4</sub>(SiF<sub>6</sub>): a
 fluorosilicate crystal with large birefringence achieved <i>via</i>
 multi-functional group modification.
;
_journal_issue 46
_journal_name_full 'Dalton transactions (Cambridge, England : 2003)'
_journal_page_first 17189
_journal_page_last 17195
_journal_paper_doi 10.1039/d5dt02412a
_journal_volume 54
_journal_year 2025
_chemical_formula_moiety 'C4 H16 Hg N8 S4, F6 Si'
_chemical_formula_sum 'C4 H16 F6 Hg N8 S4 Si'
_chemical_formula_weight 647.17
_space_group_crystal_system monoclinic
_space_group_IT_number 14
_space_group_name_Hall '-P 2ybc'
_space_group_name_H-M_alt 'P 1 21/c 1'
_atom_sites_solution_hydrogens geom
_atom_sites_solution_primary dual
_audit_creation_date 2025-09-12
_audit_creation_method
;
Olex2 1.5
(compiled 2025.07.13 svn.rb7424aed for OlexSys, GUI svn.r7314)
;
_audit_update_record
;
2025-09-17 deposited with the CCDC.	2025-11-03 downloaded from the CCDC.
;
_cell_angle_alpha 90
_cell_angle_beta 104.765(7)
_cell_angle_gamma 90
_cell_formula_units_Z 4
_cell_length_a 11.9952(8)
_cell_length_b 13.2312(8)
_cell_length_c 11.8979(10)
_cell_measurement_reflns_used 6342
_cell_measurement_temperature 296.15
_cell_measurement_theta_max 28.7290
_cell_measurement_theta_min 2.2570
_cell_volume 1826.0(2)
_computing_molecular_graphics 'Olex2 1.5 (Dolomanov et al., 2009)'
_computing_publication_material 'Olex2 1.5 (Dolomanov et al., 2009)'
_computing_structure_refinement 'SHELXL 2014/7 (Sheldrick, 2015)'
_computing_structure_solution 'SHELXT  (Sheldrick, 2015)'
_diffrn_ambient_temperature 296.15
_diffrn_measured_fraction_theta_full 0.999
_diffrn_measured_fraction_theta_max 0.999
_diffrn_measurement_device_type 'SuperNova, Dual, Cu at home/near, Atlas'
_diffrn_radiation_type MoK\a
_diffrn_radiation_wavelength 0.71073
_diffrn_reflns_av_R_equivalents 0.0375
_diffrn_reflns_av_unetI/netI 0.0318
_diffrn_reflns_Laue_measured_fraction_full 0.999
_diffrn_reflns_Laue_measured_fraction_max 0.999
_diffrn_reflns_limit_h_max 14
_diffrn_reflns_limit_h_min -14
_diffrn_reflns_limit_k_max 15
_diffrn_reflns_limit_k_min -15
_diffrn_reflns_limit_l_max 14
_diffrn_reflns_limit_l_min -14
_diffrn_reflns_number 13398
_diffrn_reflns_point_group_measured_fraction_full 0.999
_diffrn_reflns_point_group_measured_fraction_max 0.999
_diffrn_reflns_theta_full 24.998
_diffrn_reflns_theta_max 24.998
_diffrn_reflns_theta_min 2.335
_exptl_absorpt_coefficient_mu 9.017
_exptl_absorpt_correction_T_max 1.00000
_exptl_absorpt_correction_T_min 0.65706
_exptl_absorpt_correction_type multi-scan
_exptl_crystal_colour colourless
_exptl_crystal_colour_primary colourless
_exptl_crystal_density_diffrn 2.354
_exptl_crystal_description block
_exptl_crystal_F_000 1232
_exptl_crystal_size_max 0.1
_exptl_crystal_size_mid 0.09
_exptl_crystal_size_min 0.08
_refine_diff_density_max 2.239
_refine_diff_density_min -2.315
_refine_diff_density_rms 0.147
_refine_ls_extinction_coef 0.00049(11)
_refine_ls_extinction_expression Fc^*^=kFc[1+0.001xFc^2^\l^3^/sin(2\q)]^-1/4^
_refine_ls_extinction_method 'SHELXL-2014/7 (Sheldrick 2014'
_refine_ls_goodness_of_fit_ref 1.028
_refine_ls_hydrogen_treatment constr
_refine_ls_matrix_type full
_refine_ls_number_parameters 218
_refine_ls_number_reflns 3219
_refine_ls_number_restraints 18
_refine_ls_restrained_S_all 1.570
_refine_ls_R_factor_all 0.0433
_refine_ls_R_factor_gt 0.0344
_refine_ls_shift/su_max 0.001
_refine_ls_shift/su_mean 0.000
_refine_ls_structure_factor_coef Fsqd
_refine_ls_weighting_details 'w=1/[\s^2^(Fo^2^)+(0.0307P)^2^+12.6667P] where P=(Fo^2^+2Fc^2^)/3'
_refine_ls_weighting_scheme calc
_refine_ls_wR_factor_gt 0.0753
_refine_ls_wR_factor_ref 0.0812
_reflns_Friedel_coverage 0.000
_reflns_number_gt 2748
_reflns_number_total 3219
_reflns_threshold_expression 'I > 2\s(I)'
_cod_data_source_file d5dt02412a2.cif
_cod_data_source_block Hg[CS(NH2)2]4(SiF6)
_cod_depositor_comments 'Adding full bibliography for 7719834.cif.'
_cod_database_code 7719834
_shelx_shelxl_version_number 2014/7
_shelx_space_group_comment
;
The symmetry employed for this shelxl refinement is uniquely defined
by the following loop, which should always be used as a source of
symmetry information in preference to the above space-group names.
They are only intended as comments.
;
_shelx_estimated_absorpt_t_max 0.532
_shelx_estimated_absorpt_t_min 0.466
_olex2_refinement_description
;
1. Fixed Uiso
 At 1.2 times of:
  All N(H,H) groups
2. Uiso/Uaniso restraints and constraints
Uanis(Hg1) \\sim Ueq, Uanis(S2) \\sim Ueq, Uanis(S1) \\sim Ueq: with sigma of
0.00001 and sigma for terminal atoms of 0.00002
3.a X=CH2 refined with riding coordinates:
 N5(H5A,H5B), N4(H4A,H4B), N6(H6A,H6B), N7(H7A,H7B), N3(H3A,H3B), N2(H2A,H2B),
 N1(H1A,H1B), N8(H8A,H8B)
;
_olex2_date_sample_data_collection 2024-10-13
_olex2_submission_special_instructions 'No special instructions were received'

loop_
_space_group_symop_operation_xyz
'x, y, z'
'-x, y+1/2, -z+1/2'
'-x, -y, -z'
'x, -y-1/2, z-1/2'

loop_
_atom_site_label
_atom_site_type_symbol
_atom_site_fract_x
_atom_site_fract_y
_atom_site_fract_z
_atom_site_U_iso_or_equiv
_atom_site_adp_type
_atom_site_occupancy
_atom_site_site_symmetry_order
_atom_site_calc_flag
_atom_site_refinement_flags_posn
_atom_site_refinement_flags_adp
_atom_site_refinement_flags_occupancy
_atom_site_disorder_assembly
_atom_site_disorder_group
Hg1 Hg 0.47278(2) 0.52134(2) 0.75791(2) 0.03391(13) Uani 1 1 d . U . . .
S4 S 0.67614(14) 0.57927(12) 0.83147(16) 0.0310(4) Uani 1 1 d . . . . .
S3 S 0.44227(16) 0.33177(13) 0.72221(16) 0.0340(4) Uani 1 1 d . . . . .
S2 S 0.39277(16) 0.61503(13) 0.56250(15) 0.0338(4) Uani 1 1 d . U . . .
S1 S 0.37996(17) 0.58375(15) 0.91503(17) 0.0392(4) Uani 1 1 d . U . . .
Si1 Si -0.03458(15) 0.72821(14) 0.55399(17) 0.0283(4) Uani 1 1 d . . . . .
F1 F 0.1108(3) 0.7201(3) 0.5957(4) 0.0404(10) Uani 1 1 d . . . . .
F4 F -0.1798(3) 0.7343(3) 0.5141(4) 0.0453(11) Uani 1 1 d . . . . .
F2 F -0.0310(4) 0.8220(4) 0.6475(5) 0.0723(17) Uani 1 1 d . . . . .
F3 F -0.0246(4) 0.8106(4) 0.4513(5) 0.0670(15) Uani 1 1 d . . . . .
F5 F -0.0403(4) 0.6337(4) 0.4598(5) 0.0642(15) Uani 1 1 d . . . . .
N5 N 0.2313(5) 0.3161(4) 0.7504(5) 0.0368(14) Uani 1 1 d . . . . .
H5A H 0.1806 0.3077 0.7892 0.044 Uiso 1 1 calc R U . . .
H5B H 0.2099 0.3248 0.6764 0.044 Uiso 1 1 calc R U . . .
N4 N 0.3194(6) 0.4430(5) 0.4515(5) 0.0398(15) Uani 1 1 d . . . . .
H4A H 0.2670 0.4007 0.4180 0.048 Uiso 1 1 calc R U . . .
H4B H 0.3906 0.4308 0.4553 0.048 Uiso 1 1 calc R U . . .
F6 F -0.0459(4) 0.6426(4) 0.6551(5) 0.0683(16) Uani 1 1 d . . . . .
N6 N 0.3762(5) 0.3026(5) 0.9160(5) 0.0383(15) Uani 1 1 d . . . . .
H6A H 0.3268 0.2941 0.9564 0.046 Uiso 1 1 calc R U . . .
H6B H 0.4488 0.3026 0.9497 0.046 Uiso 1 1 calc R U . . .
N7 N 0.7320(5) 0.3830(5) 0.8228(6) 0.0453(17) Uani 1 1 d . . . . .
H7A H 0.7815 0.3350 0.8289 0.054 Uiso 1 1 calc R U . . .
H7B H 0.6594 0.3696 0.8039 0.054 Uiso 1 1 calc R U . . .
C3 C 0.3412(6) 0.3157(5) 0.8040(6) 0.0265(14) Uani 1 1 d . . . . .
C2 C 0.2905(6) 0.5261(5) 0.4969(6) 0.0293(15) Uani 1 1 d . . . . .
N3 N 0.1818(6) 0.5424(5) 0.4898(7) 0.054(2) Uani 1 1 d . . . . .
H3A H 0.1308 0.4991 0.4559 0.065 Uiso 1 1 calc R U . . .
H3B H 0.1610 0.5965 0.5191 0.065 Uiso 1 1 calc R U . . .
N2 N 0.1673(5) 0.5554(5) 0.7815(6) 0.0485(17) Uani 1 1 d . . . . .
H2A H 0.0962 0.5722 0.7543 0.058 Uiso 1 1 calc R U . . .
H2B H 0.1918 0.4985 0.7625 0.058 Uiso 1 1 calc R U . . .
N1 N 0.1999(6) 0.7030(5) 0.8801(6) 0.0529(19) Uani 1 1 d . . . . .
H1A H 0.1288 0.7194 0.8526 0.064 Uiso 1 1 calc R U . . .
H1B H 0.2461 0.7435 0.9262 0.064 Uiso 1 1 calc R U . . .
N8 N 0.8783(5) 0.4955(5) 0.8709(7) 0.057(2) Uani 1 1 d . . . . .
H8A H 0.9264 0.4464 0.8766 0.068 Uiso 1 1 calc R U . . .
H8B H 0.9031 0.5565 0.8840 0.068 Uiso 1 1 calc R U . . .
C4 C 0.7674(6) 0.4774(5) 0.8424(6) 0.0311(15) Uani 1 1 d . . . . .
C1 C 0.2380(6) 0.6165(5) 0.8517(6) 0.0329(16) Uani 1 1 d . . . . .

loop_
_atom_site_aniso_label
_atom_site_aniso_U_11
_atom_site_aniso_U_22
_atom_site_aniso_U_33
_atom_site_aniso_U_23
_atom_site_aniso_U_13
_atom_site_aniso_U_12
Hg1 0.02928(14) 0.03408(15) 0.03840(14) -0.00037(8) 0.00870(8) -0.00120(8)
S4 0.0253(9) 0.0263(9) 0.0399(10) -0.0032(7) 0.0058(7) -0.0002(7)
S3 0.0351(10) 0.0309(9) 0.0402(10) -0.0065(8) 0.0177(8) -0.0052(8)
S2 0.0337(4) 0.0337(4) 0.0338(4) 0.00014(10) 0.00850(14) -0.00011(10)
S1 0.0391(4) 0.0393(4) 0.0392(4) -0.00018(10) 0.00996(15) 0.00018(10)
Si1 0.0198(9) 0.0264(10) 0.0383(11) 0.0016(8) 0.0066(8) 0.0004(7)
F1 0.022(2) 0.042(2) 0.055(3) 0.001(2) 0.0070(18) -0.0029(18)
F4 0.021(2) 0.051(3) 0.063(3) 0.004(2) 0.010(2) 0.0035(19)
F2 0.053(3) 0.076(4) 0.099(4) -0.050(3) 0.041(3) -0.018(3)
F3 0.043(3) 0.078(4) 0.085(4) 0.046(3) 0.025(3) 0.017(3)
F5 0.037(3) 0.064(3) 0.090(4) -0.040(3) 0.012(3) 0.001(2)
N5 0.029(3) 0.043(4) 0.038(3) 0.002(3) 0.008(3) -0.002(3)
N4 0.040(4) 0.034(3) 0.050(4) -0.011(3) 0.020(3) -0.003(3)
F6 0.040(3) 0.083(4) 0.078(4) 0.046(3) 0.009(3) -0.003(3)
N6 0.028(3) 0.054(4) 0.033(3) 0.005(3) 0.007(3) -0.005(3)
N7 0.029(3) 0.031(3) 0.072(5) -0.003(3) 0.006(3) 0.007(3)
C3 0.024(3) 0.020(3) 0.034(4) -0.002(3) 0.005(3) -0.007(3)
C2 0.033(4) 0.031(4) 0.025(3) 0.006(3) 0.010(3) 0.003(3)
N3 0.029(4) 0.044(4) 0.093(6) -0.022(4) 0.020(4) -0.005(3)
N2 0.029(3) 0.040(4) 0.069(5) -0.002(3) -0.002(3) 0.004(3)
N1 0.038(4) 0.052(4) 0.068(5) -0.015(4) 0.011(3) 0.011(3)
N8 0.023(3) 0.030(3) 0.111(7) -0.003(4) 0.003(4) 0.003(3)
C4 0.026(4) 0.031(4) 0.035(4) 0.001(3) 0.006(3) 0.000(3)
C1 0.035(4) 0.036(4) 0.031(4) 0.008(3) 0.014(3) 0.005(3)

loop_
_atom_type_symbol
_atom_type_description
_atom_type_scat_dispersion_real
_atom_type_scat_dispersion_imag
_atom_type_scat_source
C C 0.0033 0.0016 'International Tables Vol C Tables 4.2.6.8 and 6.1.1.4'
H H 0.0000 0.0000 'International Tables Vol C Tables 4.2.6.8 and 6.1.1.4'
F F 0.0171 0.0103 'International Tables Vol C Tables 4.2.6.8 and 6.1.1.4'
Hg Hg -2.3894 9.2266 'International Tables Vol C Tables 4.2.6.8 and 6.1.1.4'
N N 0.0061 0.0033 'International Tables Vol C Tables 4.2.6.8 and 6.1.1.4'
S S 0.1246 0.1234 'International Tables Vol C Tables 4.2.6.8 and 6.1.1.4'
Si Si 0.0817 0.0704 'International Tables Vol C Tables 4.2.6.8 and 6.1.1.4'

loop_
_geom_angle_atom_site_label_1
_geom_angle_atom_site_label_2
_geom_angle_atom_site_label_3
_geom_angle
_geom_angle_site_symmetry_1
_geom_angle_site_symmetry_3
_geom_angle_publ_flag
S4 Hg1 S3 116.49(6) . . ?
S4 Hg1 S2 105.85(6) . . ?
S4 Hg1 S1 102.38(6) . . ?
S3 Hg1 S2 108.40(6) . . ?
S1 Hg1 S3 111.70(6) . . ?
S1 Hg1 S2 111.85(6) . . ?
C4 S4 Hg1 109.4(2) . . ?
C3 S3 Hg1 96.7(2) . . ?
C2 S2 Hg1 97.8(2) . . ?
C1 S1 Hg1 109.1(2) . . ?
F4 Si1 F1 178.9(3) . . ?
F2 Si1 F1 90.1(2) . . ?
F2 Si1 F4 90.1(3) . . ?
F2 Si1 F3 90.5(3) . . ?
F2 Si1 F5 179.2(3) . . ?
F2 Si1 F6 91.0(3) . . ?
F3 Si1 F1 89.7(2) . . ?
F3 Si1 F4 91.4(2) . . ?
F3 Si1 F5 89.8(3) . . ?
F3 Si1 F6 178.5(3) . . ?
F5 Si1 F1 90.7(2) . . ?
F5 Si1 F4 89.1(2) . . ?
F5 Si1 F6 88.8(3) . . ?
F6 Si1 F1 90.7(2) . . ?
F6 Si1 F4 88.2(2) . . ?
H5A N5 H5B 120.0 . . ?
C3 N5 H5A 120.0 . . ?
C3 N5 H5B 120.0 . . ?
H4A N4 H4B 120.0 . . ?
C2 N4 H4A 120.0 . . ?
C2 N4 H4B 120.0 . . ?
H6A N6 H6B 120.0 . . ?
C3 N6 H6A 120.0 . . ?
C3 N6 H6B 120.0 . . ?
H7A N7 H7B 120.0 . . ?
C4 N7 H7A 120.0 . . ?
C4 N7 H7B 120.0 . . ?
N5 C3 S3 118.9(5) . . ?
N6 C3 S3 119.8(5) . . ?
N6 C3 N5 121.4(6) . . ?
N4 C2 S2 121.6(5) . . ?
N3 C2 S2 119.8(6) . . ?
N3 C2 N4 118.5(7) . . ?
C2 N3 H3A 120.0 . . ?
C2 N3 H3B 120.0 . . ?
H3A N3 H3B 120.0 . . ?
H2A N2 H2B 120.0 . . ?
C1 N2 H2A 120.0 . . ?
C1 N2 H2B 120.0 . . ?
H1A N1 H1B 120.0 . . ?
C1 N1 H1A 120.0 . . ?
C1 N1 H1B 120.0 . . ?
H8A N8 H8B 120.0 . . ?
C4 N8 H8A 120.0 . . ?
C4 N8 H8B 120.0 . . ?
N7 C4 S4 123.9(5) . . ?
N8 C4 S4 117.5(5) . . ?
N8 C4 N7 118.6(7) . . ?
N2 C1 S1 122.0(6) . . ?
N2 C1 N1 119.6(7) . . ?
N1 C1 S1 118.4(6) . . ?

loop_
_geom_bond_atom_site_label_1
_geom_bond_atom_site_label_2
_geom_bond_distance
_geom_bond_site_symmetry_2
_geom_bond_publ_flag
Hg1 S4 2.4931(17) . ?
Hg1 S3 2.5547(18) . ?
Hg1 S2 2.5935(18) . ?
Hg1 S1 2.545(2) . ?
S4 C4 1.720(7) . ?
S3 C3 1.750(7) . ?
S2 C2 1.735(7) . ?
S1 C1 1.733(7) . ?
Si1 F1 1.691(4) . ?
Si1 F4 1.686(4) . ?
Si1 F2 1.659(5) . ?
Si1 F3 1.665(5) . ?
Si1 F5 1.669(5) . ?
Si1 F6 1.682(5) . ?
N5 H5A 0.8600 . ?
N5 H5B 0.8600 . ?
N5 C3 1.310(8) . ?
N4 H4A 0.8600 . ?
N4 H4B 0.8600 . ?
N4 C2 1.309(9) . ?
N6 H6A 0.8600 . ?
N6 H6B 0.8600 . ?
N6 C3 1.304(9) . ?
N7 H7A 0.8600 . ?
N7 H7B 0.8600 . ?
N7 C4 1.321(9) . ?
C2 N3 1.303(9) . ?
N3 H3A 0.8600 . ?
N3 H3B 0.8600 . ?
N2 H2A 0.8600 . ?
N2 H2B 0.8600 . ?
N2 C1 1.307(9) . ?
N1 H1A 0.8600 . ?
N1 H1B 0.8600 . ?
N1 C1 1.308(9) . ?
N8 H8A 0.8600 . ?
N8 H8B 0.8600 . ?
N8 C4 1.308(9) . ?

loop_
_geom_torsion_atom_site_label_1
_geom_torsion_atom_site_label_2
_geom_torsion_atom_site_label_3
_geom_torsion_atom_site_label_4
_geom_torsion
_geom_torsion_site_symmetry_1
_geom_torsion_site_symmetry_2
_geom_torsion_site_symmetry_3
_geom_torsion_site_symmetry_4
_geom_torsion_publ_flag
Hg1 S4 C4 N7 -4.8(7) . . . . ?
Hg1 S4 C4 N8 174.6(6) . . . . ?
Hg1 S3 C3 N5 96.9(5) . . . . ?
Hg1 S3 C3 N6 -83.8(6) . . . . ?
Hg1 S2 C2 N4 -77.7(6) . . . . ?
Hg1 S2 C2 N3 103.8(6) . . . . ?
Hg1 S1 C1 N2 50.6(7) . . . . ?
Hg1 S1 C1 N1 -132.8(6) . . . . ?
